data_4304599
loop_
_publ_author_name
'Guang-Chuan Ou'
'Long Jiang'
'Xiao-Long Feng'
'Tong-Bu Lu'

_publ_section_title
;
Spontaneous Resolution of a Racemic Nickel(II) Complex and Helicity
Induction via Hydrogen Bonding: The Effect of Chiral Building Blocks on the
Helicity of One-Dimensional Chains
;
_journal_name_full 'Inorganic Chemistry'
_journal_page_first 2710
_journal_page_last 2718
_journal_paper_doi 10.1021/ic7021424
_journal_volume 47
_journal_year 2008
_chemical_formula_sum 'C22 H45 Cl2 N7 Ni O8'
_chemical_formula_weight 665.26
_chemical_name_systematic
; 
 ? 
;
_space_group_IT_number 19
_symmetry_cell_setting orthorhombic
_symmetry_space_group_name_Hall 'P 2ac 2ab'
_symmetry_space_group_name_H-M 'P 21 21 21'
_atom_sites_solution_hydrogens geom
_atom_sites_solution_primary direct
_atom_sites_solution_secondary difmap
_audit_creation_method SHELXL-97
_cell_angle_alpha 90.00
_cell_angle_beta 90.00
_cell_angle_gamma 90.00
_cell_formula_units_Z 4
_cell_length_a 9.293(2)
_cell_length_b 14.314(4)
_cell_length_c 23.964(7)
_cell_measurement_temperature 173(2)
_cell_volume 3187.7(15)
_computing_cell_refinement 'Bruker SMART'
_computing_data_collection 'Bruker SMART'
_computing_data_reduction 'Bruker SAINT'
_computing_molecular_graphics 'Bruker SHELXTL'
_computing_publication_material 'Bruker SHELXTL'
_computing_structure_refinement 'SHELXL-97 (Sheldrick, 1997)'
_computing_structure_solution 'SHELXS-97 (Sheldrick, 1990)'
_diffrn_ambient_temperature 173(2)
_diffrn_measured_fraction_theta_full 0.974
_diffrn_measured_fraction_theta_max 0.974
_diffrn_measurement_device_type 'CCD area detector'
_diffrn_measurement_method 'phi and omega scans'
_diffrn_radiation_monochromator graphite
_diffrn_radiation_source 'fine-focus sealed tube'
_diffrn_radiation_type MoK\a
_diffrn_radiation_wavelength 0.71073
_diffrn_reflns_av_R_equivalents 0.0336
_diffrn_reflns_av_sigmaI/netI 0.0778
_diffrn_reflns_limit_h_max 11
_diffrn_reflns_limit_h_min -9
_diffrn_reflns_limit_k_max 18
_diffrn_reflns_limit_k_min -10
_diffrn_reflns_limit_l_max 24
_diffrn_reflns_limit_l_min -30
_diffrn_reflns_number 10935
_diffrn_reflns_theta_full 27.09
_diffrn_reflns_theta_max 27.09
_diffrn_reflns_theta_min 1.66
_diffrn_standards_decay_% 0
_diffrn_standards_interval_count 0
_diffrn_standards_interval_time 0
_diffrn_standards_number 0
_exptl_absorpt_coefficient_mu 0.829
_exptl_absorpt_correction_T_max 0.7222
_exptl_absorpt_correction_T_min 0.6918
_exptl_absorpt_correction_type multi-scan
_exptl_absorpt_process_details 'SADABS (Sheldrick, 1996)'
_exptl_crystal_colour purple
_exptl_crystal_density_diffrn 1.386
_exptl_crystal_density_method 'not measured'
_exptl_crystal_description block
_exptl_crystal_F_000 1408
_exptl_crystal_size_max 0.48
_exptl_crystal_size_mid 0.47
_exptl_crystal_size_min 0.42
_refine_diff_density_max 0.419
_refine_diff_density_min -0.501
_refine_diff_density_rms 0.079
_refine_ls_abs_structure_details 'Flack H D (1983), Acta Cryst. A39, 876-881'
_refine_ls_abs_structure_Flack 0.007(17)
_refine_ls_extinction_method none
_refine_ls_goodness_of_fit_ref 1.045
_refine_ls_hydrogen_treatment constr
_refine_ls_matrix_type full
_refine_ls_number_parameters 370
_refine_ls_number_reflns 6566
_refine_ls_number_restraints 0
_refine_ls_restrained_S_all 1.045
_refine_ls_R_factor_all 0.0745
_refine_ls_R_factor_gt 0.0439
_refine_ls_shift/su_max 0.001
_refine_ls_shift/su_mean 0.000
_refine_ls_structure_factor_coef Fsqd
_refine_ls_weighting_details 'calc w=1/[\s^2^(Fo^2^)+(0.0391P)^2^+0.0000P] where P=(Fo^2^+2Fc^2^)/3'
_refine_ls_weighting_scheme calc
_refine_ls_wR_factor_gt 0.0873
_refine_ls_wR_factor_ref 0.1003
_reflns_number_gt 4765
_reflns_number_total 6566
_reflns_threshold_expression >2sigma(I)
_cod_data_source_file ic7021424-file008.cif
_cod_data_source_block l612237m
_cod_depositor_comments
;
The following automatic conversions were performed:
'_symmetry_cell_setting' value 'Orthorhombic' changed to 'orthorhombic'
according to '/home/saulius/struct/CIF-dictionaries/cif_core.dic'
dictionary named 'cif_core.dic' version 2.4.1 from 2010-06-29.

Automatic conversion script
Id: cif_fix_enum 1527 2010-12-29 10:47:43Z saulius 
;
_cod_original_cell_volume 3187.7(14)
_cod_database_code 4304599

loop_
_symmetry_equiv_pos_as_xyz
'x, y, z'
'-x+1/2, -y, z+1/2'
'-x, y+1/2, -z+1/2'
'x+1/2, -y+1/2, -z'

loop_
_atom_site_label
_atom_site_type_symbol
_atom_site_fract_x
_atom_site_fract_y
_atom_site_fract_z
_atom_site_U_iso_or_equiv
_atom_site_adp_type
_atom_site_occupancy
_atom_site_symmetry_multiplicity
_atom_site_calc_flag
_atom_site_refinement_flags
_atom_site_disorder_assembly
_atom_site_disorder_group
Ni1 Ni 0.25653(5) 0.95280(3) 0.847158(17) 0.02071(12) Uani 1 1 d . . .
Cl2 Cl 0.73288(12) 0.89462(7) 0.98390(4) 0.0368(2) Uani 1 1 d . . .
Cl1 Cl 0.20350(10) 0.25842(6) 0.75015(4) 0.0300(2) Uani 1 1 d . . .
N2 N 0.0917(3) 1.0532(2) 0.85197(11) 0.0207(6) Uani 1 1 d . . .
H2A H 0.1294 1.1095 0.8393 0.025 Uiso 1 1 calc R . .
N6 N 0.4056(4) 0.8416(2) 0.86018(13) 0.0291(8) Uani 1 1 d . . .
N5 N 0.1140(4) 0.8531(2) 0.88298(14) 0.0279(8) Uani 1 1 d . . .
O5 O 0.7523(4) 0.8925(2) 0.92430(11) 0.0539(8) Uani 1 1 d . . .
N1 N 0.1568(3) 0.9156(2) 0.76850(12) 0.0240(7) Uani 1 1 d . . .
H1C H 0.1006 0.8633 0.7760 0.029 Uiso 1 1 calc R . .
O6 O 0.7434(4) 0.80154(18) 1.00583(12) 0.0529(8) Uani 1 1 d . . .
O8 O 0.5936(3) 0.9318(3) 0.99598(15) 0.0686(12) Uani 1 1 d . . .
O7 O 0.8406(3) 0.9517(2) 1.00882(13) 0.0554(9) Uani 1 1 d . . .
O2 O 0.2243(3) 0.35652(18) 0.74567(15) 0.0606(9) Uani 1 1 d . . .
C6 C 0.2672(5) 1.0526(3) 0.96758(13) 0.0288(9) Uani 1 1 d . . .
O3 O 0.2394(4) 0.2285(2) 0.80503(11) 0.0571(8) Uani 1 1 d . . .
C5 C 0.1441(4) 1.1131(3) 0.94614(16) 0.0298(9) Uani 1 1 d . . .
H5A H 0.0941 1.1394 0.9791 0.036 Uiso 1 1 calc R . .
H5B H 0.1872 1.1662 0.9257 0.036 Uiso 1 1 calc R . .
C11 C 0.4750(4) 0.9836(3) 0.75069(18) 0.0266(9) Uani 1 1 d . . .
H11 H 0.5173 0.9220 0.7617 0.032 Uiso 1 1 calc R . .
C14 C 0.2457(5) 0.8905(2) 0.71800(13) 0.0267(8) Uani 1 1 d . . .
C19 C 0.4643(4) 0.7791(3) 0.87983(17) 0.0265(10) Uani 1 1 d . . .
C3 C 0.0306(4) 1.0699(3) 0.90865(16) 0.0265(10) Uani 1 1 d . . .
H3 H 0.0019 1.0083 0.9249 0.032 Uiso 1 1 calc R . .
N3 N 0.3561(3) 1.0157(2) 0.91961(12) 0.0264(8) Uani 1 1 d . . .
H3A H 0.4146 0.9696 0.9348 0.032 Uiso 1 1 calc R . .
C18 C -0.0397(5) 0.7064(3) 0.9036(2) 0.0403(12) Uani 1 1 d . . .
H18A H -0.1297 0.7098 0.8825 0.060 Uiso 1 1 calc R . .
H18B H -0.0612 0.7041 0.9436 0.060 Uiso 1 1 calc R . .
H18C H 0.0133 0.6500 0.8928 0.060 Uiso 1 1 calc R . .
C20 C 0.5320(4) 0.6988(3) 0.90570(19) 0.0332(11) Uani 1 1 d . . .
H20A H 0.4579 0.6578 0.9214 0.050 Uiso 1 1 calc R . .
H20B H 0.5965 0.7198 0.9355 0.050 Uiso 1 1 calc R . .
H20C H 0.5876 0.6644 0.8776 0.050 Uiso 1 1 calc R . .
C9 C 0.4559(4) 1.0871(3) 0.89624(17) 0.0307(10) Uani 1 1 d . . .
H9A H 0.5311 1.1023 0.9241 0.037 Uiso 1 1 calc R . .
H9B H 0.4020 1.1450 0.8878 0.037 Uiso 1 1 calc R . .
O4 O 0.2929(3) 0.2087(2) 0.71197(14) 0.0662(11) Uani 1 1 d . . .
C17 C 0.0480(4) 0.7889(3) 0.89161(17) 0.0258(10) Uani 1 1 d . . .
C13 C 0.3601(4) 0.9657(3) 0.70735(15) 0.0254(9) Uani 1 1 d . . .
H13A H 0.4095 0.9496 0.6720 0.031 Uiso 1 1 calc R . .
H13B H 0.3090 1.0255 0.7010 0.031 Uiso 1 1 calc R . .
C10 C 0.5259(4) 1.0505(3) 0.84350(16) 0.0285(9) Uani 1 1 d . . .
H10A H 0.5924 1.0981 0.8282 0.034 Uiso 1 1 calc R . .
H10B H 0.5821 0.9935 0.8520 0.034 Uiso 1 1 calc R . .
O1 O 0.0568(3) 0.2355(2) 0.73902(14) 0.0509(9) Uani 1 1 d . . .
C1 C 0.0533(4) 0.9935(3) 0.75782(17) 0.0266(10) Uani 1 1 d . . .
H1A H 0.1052 1.0474 0.7416 0.032 Uiso 1 1 calc R . .
H1B H -0.0204 0.9729 0.7307 0.032 Uiso 1 1 calc R . .
C12 C 0.5946(4) 1.0430(3) 0.72499(17) 0.0372(10) Uani 1 1 d . . .
H12A H 0.6257 1.0149 0.6897 0.056 Uiso 1 1 calc R . .
H12B H 0.6763 1.0459 0.7508 0.056 Uiso 1 1 calc R . .
H12C H 0.5584 1.1062 0.7180 0.056 Uiso 1 1 calc R . .
C7 C 0.2113(4) 0.9672(3) 1.00029(16) 0.0363(11) Uani 1 1 d . . .
H7A H 0.1559 0.9268 0.9752 0.055 Uiso 1 1 calc R . .
H7B H 0.1495 0.9883 1.0309 0.055 Uiso 1 1 calc R . .
H7C H 0.2930 0.9322 1.0155 0.055 Uiso 1 1 calc R . .
C16 C 0.1522(5) 0.8825(3) 0.66537(15) 0.0368(11) Uani 1 1 d . . .
H16A H 0.0671 0.8444 0.6736 0.055 Uiso 1 1 calc R . .
H16B H 0.2079 0.8529 0.6355 0.055 Uiso 1 1 calc R . .
H16C H 0.1218 0.9449 0.6535 0.055 Uiso 1 1 calc R . .
N4 N 0.4132(3) 1.0289(2) 0.80223(12) 0.0230(7) Uani 1 1 d . . .
H4D H 0.3716 1.0851 0.7914 0.028 Uiso 1 1 calc R . .
C2 C -0.0181(4) 1.0224(3) 0.81091(16) 0.0266(9) Uani 1 1 d . . .
H2B H -0.0861 1.0742 0.8034 0.032 Uiso 1 1 calc R . .
H2C H -0.0734 0.9692 0.8264 0.032 Uiso 1 1 calc R . .
C15 C 0.3145(5) 0.7954(3) 0.72914(16) 0.0364(11) Uani 1 1 d . . .
H15A H 0.3710 0.7984 0.7636 0.055 Uiso 1 1 calc R . .
H15B H 0.3776 0.7788 0.6979 0.055 Uiso 1 1 calc R . .
H15C H 0.2390 0.7481 0.7330 0.055 Uiso 1 1 calc R . .
C4 C -0.1017(4) 1.1331(3) 0.90780(17) 0.0383(11) Uani 1 1 d . . .
H4A H -0.0772 1.1924 0.8898 0.058 Uiso 1 1 calc R . .
H4B H -0.1336 1.1449 0.9461 0.058 Uiso 1 1 calc R . .
H4C H -0.1791 1.1024 0.8869 0.058 Uiso 1 1 calc R . .
C8 C 0.3584(5) 1.1117(3) 1.00811(16) 0.0425(11) Uani 1 1 d . . .
H8A H 0.4451 1.0768 1.0186 0.064 Uiso 1 1 calc R . .
H8B H 0.3020 1.1255 1.0416 0.064 Uiso 1 1 calc R . .
H8C H 0.3862 1.1702 0.9899 0.064 Uiso 1 1 calc R . .
C21 C 0.3735(7) 0.3594(4) 0.9109(2) 0.0501(14) Uani 1 1 d . . .
C22 C 0.2257(6) 0.3875(4) 0.9058(2) 0.0693(16) Uani 1 1 d . . .
H22A H 0.1656 0.3476 0.9295 0.104 Uiso 1 1 calc R . .
H22B H 0.1951 0.3813 0.8668 0.104 Uiso 1 1 calc R . .
H22C H 0.2157 0.4527 0.9176 0.104 Uiso 1 1 calc R . .
N7 N 0.4905(5) 0.3361(3) 0.91443(19) 0.0621(13) Uani 1 1 d . . .

loop_
_atom_site_aniso_label
_atom_site_aniso_U_11
_atom_site_aniso_U_22
_atom_site_aniso_U_33
_atom_site_aniso_U_23
_atom_site_aniso_U_13
_atom_site_aniso_U_12
Ni1 0.0200(2) 0.02030(19) 0.0219(2) 0.00250(17) -0.0016(2) -0.0001(2)
Cl2 0.0303(6) 0.0413(5) 0.0388(5) 0.0064(4) -0.0043(5) 0.0010(5)
Cl1 0.0311(6) 0.0247(4) 0.0344(5) 0.0040(4) 0.0022(4) 0.0033(4)
N2 0.0231(16) 0.0208(14) 0.0183(15) 0.0020(14) -0.0039(14) -0.0028(14)
N6 0.0246(19) 0.0289(19) 0.034(2) 0.0032(16) -0.0015(16) 0.0012(15)
N5 0.026(2) 0.0264(18) 0.032(2) 0.0052(15) -0.0013(16) 0.0016(16)
O5 0.061(2) 0.0608(18) 0.0402(16) 0.0074(14) -0.0007(19) -0.003(2)
N1 0.0249(18) 0.0238(16) 0.0232(17) 0.0002(12) 0.0009(14) -0.0066(14)
O6 0.063(2) 0.0415(15) 0.0539(18) 0.0098(13) -0.009(2) -0.001(2)
O8 0.0315(19) 0.098(3) 0.076(3) 0.033(2) 0.0045(19) 0.026(2)
O7 0.051(2) 0.056(2) 0.059(2) -0.0047(18) -0.0061(18) -0.0140(19)
O2 0.055(2) 0.0274(14) 0.100(2) 0.0173(16) 0.000(2) -0.0041(16)
C6 0.031(2) 0.0351(19) 0.0197(17) 0.0034(15) -0.0027(19) 0.000(2)
O3 0.078(2) 0.0549(18) 0.0388(16) 0.0092(13) -0.013(2) -0.012(2)
C5 0.034(2) 0.029(2) 0.026(2) -0.0031(17) 0.0010(19) 0.003(2)
C11 0.027(2) 0.0227(19) 0.030(2) 0.0007(18) 0.003(2) 0.0033(16)
C14 0.032(2) 0.0265(16) 0.0218(17) -0.0048(14) 0.004(2) 0.001(2)
C19 0.021(2) 0.032(2) 0.026(2) -0.0036(18) 0.0044(19) -0.0075(19)
C3 0.031(2) 0.026(2) 0.022(2) 0.0008(16) -0.0006(19) 0.0031(18)
N3 0.0278(19) 0.0279(17) 0.0234(17) 0.0040(13) -0.0046(15) 0.0013(15)
C18 0.041(3) 0.034(3) 0.046(3) 0.007(2) 0.009(2) -0.015(2)
C20 0.030(3) 0.030(2) 0.039(3) 0.009(2) 0.011(2) 0.001(2)
C9 0.022(2) 0.037(2) 0.032(2) 0.0022(19) -0.0083(19) -0.0080(19)
O4 0.053(2) 0.079(2) 0.066(2) -0.0194(19) 0.0190(19) 0.018(2)
C17 0.022(2) 0.030(2) 0.026(2) 0.0065(18) -0.0047(19) 0.0001(19)
C13 0.027(2) 0.029(2) 0.0203(19) 0.0009(16) 0.0041(17) 0.0009(18)
C10 0.025(2) 0.0286(19) 0.032(2) 0.005(2) -0.0032(19) -0.0076(18)
O1 0.0296(18) 0.0424(18) 0.081(3) -0.0011(17) -0.0086(18) -0.0004(14)
C1 0.022(2) 0.026(2) 0.031(2) 0.0033(18) -0.0069(19) 0.0001(17)
C12 0.029(2) 0.046(2) 0.037(2) 0.002(2) 0.004(2) -0.001(2)
C7 0.037(3) 0.043(2) 0.029(2) 0.0083(17) -0.0010(19) 0.008(2)
C16 0.040(3) 0.046(3) 0.025(2) -0.0047(18) -0.0019(19) -0.008(2)
N4 0.0256(18) 0.0197(17) 0.0237(17) 0.0030(13) -0.0021(15) 0.0008(14)
C2 0.021(2) 0.029(2) 0.029(2) 0.0021(17) -0.0031(19) -0.0021(18)
C15 0.049(3) 0.030(2) 0.030(2) -0.0033(17) 0.001(2) 0.0014(19)
C4 0.032(3) 0.043(3) 0.040(3) -0.004(2) -0.002(2) 0.009(2)
C8 0.049(3) 0.053(3) 0.026(2) -0.007(2) -0.004(2) -0.003(2)
C21 0.056(4) 0.056(3) 0.038(3) -0.011(2) 0.016(3) -0.021(3)
C22 0.058(4) 0.062(3) 0.088(4) -0.026(3) 0.018(3) -0.001(3)
N7 0.060(3) 0.072(3) 0.054(3) -0.007(2) 0.005(3) -0.015(3)

loop_
_atom_type_symbol
_atom_type_description
_atom_type_scat_dispersion_real
_atom_type_scat_dispersion_imag
_atom_type_scat_source
C C 0.0033 0.0016 'International Tables Vol C Tables 4.2.6.8 and 6.1.1.4'
H H 0.0000 0.0000 'International Tables Vol C Tables 4.2.6.8 and 6.1.1.4'
N N 0.0061 0.0033 'International Tables Vol C Tables 4.2.6.8 and 6.1.1.4'
O O 0.0106 0.0060 'International Tables Vol C Tables 4.2.6.8 and 6.1.1.4'
Cl Cl 0.1484 0.1585 'International Tables Vol C Tables 4.2.6.8 and 6.1.1.4'
Ni Ni 0.3393 1.1124 'International Tables Vol C Tables 4.2.6.8 and 6.1.1.4'

loop_
_geom_angle_atom_site_label_1
_geom_angle_atom_site_label_2
_geom_angle_atom_site_label_3
_geom_angle
_geom_angle_site_symmetry_1
_geom_angle_site_symmetry_3
_geom_angle_publ_flag
N2 Ni1 N4 100.25(12) . . ?
N2 Ni1 N5 89.01(12) . . ?
N4 Ni1 N5 168.55(13) . . ?
N2 Ni1 N6 167.08(12) . . ?
N4 Ni1 N6 90.65(12) . . ?
N5 Ni1 N6 81.08(12) . . ?
N2 Ni1 N3 89.03(12) . . ?
N4 Ni1 N3 84.25(12) . . ?
N5 Ni1 N3 102.80(12) . . ?
N6 Ni1 N3 85.15(12) . . ?
N2 Ni1 N1 84.51(11) . . ?
N4 Ni1 N1 88.75(11) . . ?
N5 Ni1 N1 85.40(12) . . ?
N6 Ni1 N1 102.79(12) . . ?
N3 Ni1 N1 169.50(11) . . ?
O7 Cl2 O8 109.8(2) . . ?
O7 Cl2 O6 109.4(2) . . ?
O8 Cl2 O6 109.5(2) . . ?
O7 Cl2 O5 109.9(2) . . ?
O8 Cl2 O5 108.8(2) . . ?
O6 Cl2 O5 109.56(18) . . ?
O2 Cl1 O3 109.6(2) . . ?
O2 Cl1 O4 111.4(2) . . ?
O3 Cl1 O4 107.8(2) . . ?
O2 Cl1 O1 110.09(19) . . ?
O3 Cl1 O1 109.1(2) . . ?
O4 Cl1 O1 108.8(2) . . ?
C2 N2 C3 112.9(3) . . ?
C2 N2 Ni1 105.2(2) . . ?
C3 N2 Ni1 115.9(2) . . ?
C19 N6 Ni1 161.7(3) . . ?
C17 N5 Ni1 164.2(4) . . ?
C1 N1 C14 113.1(3) . . ?
C1 N1 Ni1 103.9(2) . . ?
C14 N1 Ni1 121.5(2) . . ?
N3 C6 C5 110.6(3) . . ?
N3 C6 C8 111.8(3) . . ?
C5 C6 C8 108.3(3) . . ?
N3 C6 C7 107.1(3) . . ?
C5 C6 C7 111.6(3) . . ?
C8 C6 C7 107.4(3) . . ?
C3 C5 C6 119.4(3) . . ?
N4 C11 C13 111.5(3) . . ?
N4 C11 C12 111.5(3) . . ?
C13 C11 C12 109.3(3) . . ?
N1 C14 C15 107.5(3) . . ?
N1 C14 C13 110.3(3) . . ?
C15 C14 C13 111.4(3) . . ?
N1 C14 C16 111.5(3) . . ?
C15 C14 C16 108.3(3) . . ?
C13 C14 C16 108.0(3) . . ?
N6 C19 C20 177.3(5) . . ?
N2 C3 C5 109.9(3) . . ?
N2 C3 C4 113.0(3) . . ?
C5 C3 C4 109.1(3) . . ?
C9 N3 C6 112.7(3) . . ?
C9 N3 Ni1 104.5(2) . . ?
C6 N3 Ni1 121.5(2) . . ?
N3 C9 C10 110.1(3) . . ?
N5 C17 C18 178.9(5) . . ?
C11 C13 C14 119.6(3) . . ?
N4 C10 C9 109.2(3) . . ?
C2 C1 N1 110.3(3) . . ?
C10 N4 C11 111.7(3) . . ?
C10 N4 Ni1 104.8(2) . . ?
C11 N4 Ni1 117.2(2) . . ?
N2 C2 C1 110.0(3) . . ?
N7 C21 C22 179.1(6) . . ?

loop_
_geom_bond_atom_site_label_1
_geom_bond_atom_site_label_2
_geom_bond_distance
_geom_bond_site_symmetry_2
_geom_bond_publ_flag
Ni1 N2 2.103(3) . ?
Ni1 N4 2.113(3) . ?
Ni1 N5 2.128(4) . ?
Ni1 N6 2.133(3) . ?
Ni1 N3 2.164(3) . ?
Ni1 N1 2.167(3) . ?
Cl2 O7 1.424(3) . ?
Cl2 O8 1.429(3) . ?
Cl2 O6 1.436(3) . ?
Cl2 O5 1.440(3) . ?
Cl1 O2 1.422(3) . ?
Cl1 O3 1.423(3) . ?
Cl1 O4 1.426(3) . ?
Cl1 O1 1.428(3) . ?
N2 C2 1.484(4) . ?
N2 C3 1.492(5) . ?
N6 C19 1.148(5) . ?
N5 C17 1.124(5) . ?
N1 C1 1.495(5) . ?
N1 C14 1.508(4) . ?
C6 N3 1.511(5) . ?
C6 C5 1.524(5) . ?
C6 C8 1.541(5) . ?
C6 C7 1.543(5) . ?
C5 C3 1.517(5) . ?
C11 N4 1.508(5) . ?
C11 C13 1.511(5) . ?
C11 C12 1.529(6) . ?
C14 C15 1.527(5) . ?
C14 C13 1.535(5) . ?
C14 C16 1.536(5) . ?
C19 C20 1.451(6) . ?
C3 C4 1.525(5) . ?
N3 C9 1.490(5) . ?
C18 C17 1.464(6) . ?
C9 C10 1.515(5) . ?
C10 N4 1.473(4) . ?
C1 C2 1.494(5) . ?
C21 N7 1.140(6) . ?
C21 C22 1.436(8) . ?

loop_
_geom_torsion_atom_site_label_1
_geom_torsion_atom_site_label_2
_geom_torsion_atom_site_label_3
_geom_torsion_atom_site_label_4
_geom_torsion
_geom_torsion_site_symmetry_1
_geom_torsion_site_symmetry_2
_geom_torsion_site_symmetry_3
_geom_torsion_site_symmetry_4
_geom_torsion_publ_flag
N4 Ni1 N2 C2 104.8(2) . . . . ?
N5 Ni1 N2 C2 -68.4(2) . . . . ?
N6 Ni1 N2 C2 -108.1(5) . . . . ?
N3 Ni1 N2 C2 -171.2(2) . . . . ?
N1 Ni1 N2 C2 17.1(2) . . . . ?
N4 Ni1 N2 C3 -129.7(2) . . . . ?
N5 Ni1 N2 C3 57.1(2) . . . . ?
N6 Ni1 N2 C3 17.4(7) . . . . ?
N3 Ni1 N2 C3 -45.8(2) . . . . ?
N1 Ni1 N2 C3 142.5(3) . . . . ?
N2 Ni1 N6 C19 2.5(14) . . . . ?
N4 Ni1 N6 C19 150.1(11) . . . . ?
N5 Ni1 N6 C19 -37.8(10) . . . . ?
N3 Ni1 N6 C19 66.0(10) . . . . ?
N1 Ni1 N6 C19 -121.0(10) . . . . ?
N2 Ni1 N5 C17 128.0(12) . . . . ?
N4 Ni1 N5 C17 -16.1(16) . . . . ?
N6 Ni1 N5 C17 -60.3(12) . . . . ?
N3 Ni1 N5 C17 -143.2(12) . . . . ?
N1 Ni1 N5 C17 43.4(12) . . . . ?
N2 Ni1 N1 C1 11.8(2) . . . . ?
N4 Ni1 N1 C1 -88.7(2) . . . . ?
N5 Ni1 N1 C1 101.2(2) . . . . ?
N6 Ni1 N1 C1 -179.0(2) . . . . ?
N3 Ni1 N1 C1 -40.5(8) . . . . ?
N2 Ni1 N1 C14 140.5(2) . . . . ?
N4 Ni1 N1 C14 40.1(2) . . . . ?
N5 Ni1 N1 C14 -130.1(2) . . . . ?
N6 Ni1 N1 C14 -50.3(2) . . . . ?
N3 Ni1 N1 C14 88.2(7) . . . . ?
N3 C6 C5 C3 61.8(4) . . . . ?
C8 C6 C5 C3 -175.4(3) . . . . ?
C7 C6 C5 C3 -57.4(4) . . . . ?
C1 N1 C14 C15 -164.7(3) . . . . ?
Ni1 N1 C14 C15 70.7(3) . . . . ?
C1 N1 C14 C13 73.7(4) . . . . ?
Ni1 N1 C14 C13 -50.9(3) . . . . ?
C1 N1 C14 C16 -46.2(4) . . . . ?
Ni1 N1 C14 C16 -170.8(2) . . . . ?
Ni1 N6 C19 C20 33(11) . . . . ?
C2 N2 C3 C5 -172.6(3) . . . . ?
Ni1 N2 C3 C5 66.0(3) . . . . ?
C2 N2 C3 C4 -50.6(4) . . . . ?
Ni1 N2 C3 C4 -172.0(3) . . . . ?
C6 C5 C3 N2 -73.2(4) . . . . ?
C6 C5 C3 C4 162.5(3) . . . . ?
C5 C6 N3 C9 77.7(4) . . . . ?
C8 C6 N3 C9 -43.1(4) . . . . ?
C7 C6 N3 C9 -160.5(3) . . . . ?
C5 C6 N3 Ni1 -47.5(4) . . . . ?
C8 C6 N3 Ni1 -168.2(2) . . . . ?
C7 C6 N3 Ni1 74.4(3) . . . . ?
N2 Ni1 N3 C9 -90.6(2) . . . . ?
N4 Ni1 N3 C9 9.8(2) . . . . ?
N5 Ni1 N3 C9 -179.4(2) . . . . ?
N6 Ni1 N3 C9 101.0(2) . . . . ?
N1 Ni1 N3 C9 -38.6(8) . . . . ?
N2 Ni1 N3 C6 38.2(2) . . . . ?
N4 Ni1 N3 C6 138.6(3) . . . . ?
N5 Ni1 N3 C6 -50.5(3) . . . . ?
N6 Ni1 N3 C6 -130.2(3) . . . . ?
N1 Ni1 N3 C6 90.2(7) . . . . ?
C6 N3 C9 C10 -171.9(3) . . . . ?
Ni1 N3 C9 C10 -38.0(3) . . . . ?
Ni1 N5 C17 C18 -163(27) . . . . ?
N4 C11 C13 C14 -69.8(4) . . . . ?
C12 C11 C13 C14 166.4(3) . . . . ?
N1 C14 C13 C11 62.6(4) . . . . ?
C15 C14 C13 C11 -56.7(4) . . . . ?
C16 C14 C13 C11 -175.4(3) . . . . ?
N3 C9 C10 N4 59.7(4) . . . . ?
C14 N1 C1 C2 -173.2(3) . . . . ?
Ni1 N1 C1 C2 -39.5(3) . . . . ?
C9 C10 N4 C11 -174.6(3) . . . . ?
C9 C10 N4 Ni1 -46.6(3) . . . . ?
C13 C11 N4 C10 -177.2(3) . . . . ?
C12 C11 N4 C10 -54.7(4) . . . . ?
C13 C11 N4 Ni1 61.8(3) . . . . ?
C12 C11 N4 Ni1 -175.7(2) . . . . ?
N2 Ni1 N4 C10 107.8(2) . . . . ?
N5 Ni1 N4 C10 -108.7(6) . . . . ?
N6 Ni1 N4 C10 -65.2(2) . . . . ?
N3 Ni1 N4 C10 19.9(2) . . . . ?
N1 Ni1 N4 C10 -168.0(2) . . . . ?
N2 Ni1 N4 C11 -127.6(3) . . . . ?
N5 Ni1 N4 C11 15.8(8) . . . . ?
N6 Ni1 N4 C11 59.3(3) . . . . ?
N3 Ni1 N4 C11 144.4(3) . . . . ?
N1 Ni1 N4 C11 -43.4(3) . . . . ?
C3 N2 C2 C1 -171.7(3) . . . . ?
Ni1 N2 C2 C1 -44.3(3) . . . . ?
N1 C1 C2 N2 59.1(4) . . . . ?
